data_2011857
loop_
_publ_author_name
'Yatsenko, A. V.'
'Paseshnichenko, K. A.'
'Chernyshev, V. V.'
'Schenk, H.'

_publ_section_title
;
 Sodium 4-(2-pyridinyldiazenyl)resorcinolate monohydrate and ammonium
 2,4-dinitro-1-naphthalenolate from powder diffraction data
;
_journal_issue 4
_journal_name_full 'Acta Crystallographica Section C'
_journal_page_first 397
_journal_page_last 399
_journal_paper_doi 10.1107/S0108270101000014
_journal_volume 57
_journal_year 2001
_chemical_formula_iupac 'N H4 + , C10 H5 N2 O5 - '
_chemical_formula_moiety 'N H4 + , C10 H5 N2 O5 - '
_chemical_formula_sum 'C10 H9 N3 O5'
_chemical_formula_weight 251.20
_chemical_name_common 'Acid Yellow 24'
_chemical_name_systematic
;
ammonium 2,4-dinitro-1-naphthalenolate
;
_space_group_IT_number 14
_symmetry_cell_setting monoclinic
_symmetry_space_group_name_Hall '-P 2ybc'
_symmetry_space_group_name_H-M 'P 1 21/c 1'
_cell_angle_alpha 90.0
_cell_angle_beta 94.310(10)
_cell_angle_gamma 90.0
_cell_formula_units_Z 4
_cell_length_a 3.9240(10)
_cell_length_b 20.314(4)
_cell_length_c 13.336(3)
_cell_measurement_reflns_used 48
_cell_measurement_temperature 295(2)
_cell_measurement_theta_max 22.6
_cell_measurement_theta_min 3.9
_cell_volume 1060.0(4)
_computing_cell_refinement 'LSPAID (Visser, 1986)'
_computing_data_collection 'home-written program'
_computing_molecular_graphics 'PLUTON (Spek, 1992)'
_computing_publication_material 'PARST (Nardelli, 1983)'
_computing_structure_refinement MRIA
_computing_structure_solution 'MRIA (Zlokazov & Chernyshev, 1992)'
_diffrn_ambient_temperature 295(2)
_diffrn_measurement_device_type ' DRON-3M diffractometer (Burevestnik, Russia)'
_diffrn_radiation_monochromator 'Ni filtered'
_diffrn_radiation_type CuK\a
_diffrn_radiation_wavelength 1.5418
_diffrn_reflns_limit_h_max 2
_diffrn_reflns_limit_h_min 0
_diffrn_reflns_limit_k_max 13
_diffrn_reflns_limit_k_min 0
_diffrn_reflns_limit_l_max 8
_diffrn_reflns_limit_l_min -8
_exptl_absorpt_coefficient_mu 1.11
_exptl_absorpt_correction_type none
_exptl_crystal_density_diffrn 1.574
_exptl_crystal_density_method 'not measured'
_exptl_crystal_F_000 520
_refine_diff_density_max .8
_refine_diff_density_min -.7
_refine_ls_extinction_method none
_refine_ls_goodness_of_fit_all 2.01
_refine_ls_hydrogen_treatment noref
_refine_ls_matrix_type fullcycle
_refine_ls_number_constraints 0
_refine_ls_number_parameters 106
_refine_ls_number_restraints 12
_refine_ls_shift/su_max .04
_refine_ls_shift/su_mean .007
_refine_ls_structure_factor_coef Inet
_refine_ls_weighting_scheme sigma
_cod_data_source_file br1310.cif
_cod_data_source_block II
_cod_original_cell_volume 1060.0(10)
_cod_original_sg_symbol_H-M 'P 21/c'
_cod_database_code 2011857

loop_
_symmetry_equiv_pos_as_xyz
'x, y, z'
'-x, 1/2+y, 1/2-z'
'-x, -y, -z'
'x, 1/2-y, 1/2+z'

loop_
_atom_site_label
_atom_site_fract_x
_atom_site_fract_y
_atom_site_fract_z
_atom_site_U_iso_or_equiv
_atom_site_thermal_displace_type
_atom_site_occupancy
_atom_site_type_symbol
O1 .049(4) .0265(3) .2437(5) .064(3) Uiso 1 O
O21 .420(3) .1504(3) .0309(5) .092(2) Uiso 1 O
O22 .179(3) .0589(3) .0503(6) .092(2) Uiso 1 O
O41 -.129(4) .3244(3) .3512(5) .092(2) Uiso 1 O
O42 .195(3) .3263(4) .2255(5) .092(2) Uiso 1 O
N1 .466(4) .4475(4) .3438(7) .087(5) Uiso 1 N
N2 .269(2) .1127(4) .0847(5) .064(3) Uiso 1 N
N4 .032(3) .2985(4) .2905(6) .064(3) Uiso 1 N
C1 .046(2) .0875(4) .2534(6) .046(2) Uiso 1 C
C2 .156(3) .1321(4) .1790(5) .046(2) Uiso 1 C
C3 .133(3) .1991(4) .1964(6) .046(2) Uiso 1 C
C4 .029(3) .2250(3) .2861(6) .046(2) Uiso 1 C
C5 -.208(2) .2048(3) .4530(6) .046(2) Uiso 1 C
C6 -.308(3) .1611(4) .5264(6) .046(2) Uiso 1 C
C7 -.301(3) .0953(4) .5029(6) .046(2) Uiso 1 C
C8 -.181(2) .0687(3) .4189(6) .046(2) Uiso 1 C
C9 -.067(3) .1149(4) .3463(5) .046(2) Uiso 1 C
C10 -.086(4) .1817(4) .3635(6) .046(2) Uiso 1 C
H3 .2168 .2328 .1375 .076 Uiso 1 H
H5 -.2154 .2587 .4669 .076 Uiso 1 H
H6 -.4052 .1806 .5938 .076 Uiso 1 H
H7 -.3798 .0586 .5624 .076 Uiso 1 H
H8 -.1628 .0170 .4031 .076 Uiso 1 H
H11 .6091 .4445 .2879 .095 Uiso 1 H
H12 .2522 .4234 .3352 .095 Uiso 1 H
H13 .4004 .4978 .3502 .095 Uiso 1 H
H14 .5937 .4358 .4099 .095 Uiso 1 H

loop_
_atom_type_symbol
_atom_type_description
_atom_type_scat_dispersion_real
_atom_type_scat_dispersion_imag
_atom_type_scat_source
O O .047 .032 'International Tables for X-Ray Crystallography (Vol. IV)'
N N .029 .018 'International Tables for X-Ray Crystallography (Vol. IV)'
C C .017 .009 'International Tables for X-Ray Crystallography (Vol. IV)'
H H .000 .000 'International Tables for X-Ray Crystallography (Vol. IV)'

loop_
_geom_angle_atom_site_label_1
_geom_angle_atom_site_label_2
_geom_angle_atom_site_label_3
_geom_angle
_geom_angle_publ_flag
C9 C1 O1 118.3(7) no
C2 C1 O1 123.4(8) no
C2 C1 C9 118.2(7) no
C1 C2 N2 124.6(7) no
C1 C2 C3 118.6(7) no
C3 C2 N2 116.7(7) no
C2 C3 H3 117 no
C2 C3 C4 122.8(7) no
C4 C3 H3 120 no
C3 C4 N4 114.1(6) no
C3 C4 C10 120.4(8) no
C10 C4 N4 125.4(6) no
C10 C5 H5 119 no
C6 C5 H5 120 no
C6 C5 C10 121.0(8) no
C5 C6 H6 119 no
C5 C6 C7 116.5(7) no
C7 C6 H6 124 no
C6 C7 H7 118 no
C6 C7 C8 126.2(8) no
C8 C7 H7 116 no
C7 C8 H8 126 no
C7 C8 C9 115.9(7) no
C9 C8 H8 118 no
C1 C9 C8 116.7(7) no
C8 C9 C10 120.3(7) no
C1 C9 C10 122.8(7) no
C5 C10 C9 119.9(7) no
C4 C10 C9 116.9(7) no
C4 C10 C5 123.1(8) no
H13 N1 H14 106 no
H12 N1 H14 110 no
H12 N1 H13 107 no
H11 N1 H14 112 no
H11 N1 H13 106 no
H11 N1 H12 114 no
C2 N2 O22 118.5(7) no
C2 N2 O21 122.7(7) no
O21 N2 O22 118.3(8) no
C4 N4 O42 115.3(8) no
C4 N4 O41 117.8(7) no
O41 N4 O42 126.7(9) no

loop_
_geom_bond_atom_site_label_1
_geom_bond_atom_site_label_2
_geom_bond_site_symmetry_2
_geom_bond_distance
_geom_bond_publ_flag
N1 O41 1_555 3.430(10) yes
N1 O42 1_555 3.070(10) yes
N1 O1 2_555 2.770(10) yes
N1 O1 2_655 2.810(10) yes
N1 O22 2_655 2.960(10) yes
N1 O41 1_655 2.960(10) yes
N1 O22 4_555 3.060(10) yes
N1 O21 4_555 3.210(10) yes
C1 C2 . 1.434(12) no
C1 C9 . 1.457(11) no
C1 O1 . 1.246(10) no
C2 C3 . 1.385(12) no
C2 N2 . 1.420(11) no
C3 C4 . 1.396(12) no
C3 H3 . 1.109 no
C4 C10 . 1.454(13) no
C4 N4 . 1.494(10) no
C5 C6 . 1.401(12) no
C5 C10 . 1.400(13) no
C5 H5 . 1.111 no
C6 C7 . 1.372(12) no
C6 H6 . 1.078 no
C7 C8 . 1.361(12) no
C7 H7 . 1.149 no
C8 C9 . 1.444(11) no
C8 H8 . 1.073 no
C9 C10 . 1.378(12) no
N1 H11 . .970 no
N1 H12 . .971 no
N1 H13 . 1.058 no
N1 H14 . 1.009 no
N2 O21 . 1.230(11) no
N2 O22 . 1.228(10) no
N4 O41 . 1.188(14) no
N4 O42 . 1.250(13) no
